data_4517632
loop_
_publ_author_name
'Khatua, Sajal'
'Biswas, Protap'

_publ_section_title
;
 Flexible Luminescent MOF: Trapping of Less Stable Conformation of
 Rotational Isomers, In Situ Guest-Responsive Turn-Off and Turn-On
 Luminescence and Mechanistic Study.
;
_journal_name_full 'ACS applied materials &amp; interfaces'
_journal_paper_doi 10.1021/acsami.0c02891
_journal_year 2020
_chemical_formula_moiety 'C44 H34 Cu2 I2 N6 O2, C2 H3 N, C10 H8'
_chemical_formula_sum 'C56 H45 Cu2 I2 N7 O2'
_chemical_formula_weight 1228.87
_space_group_crystal_system monoclinic
_space_group_IT_number 14
_space_group_name_Hall '-P 2ybc'
_space_group_name_H-M_alt 'P 1 21/c 1'
_atom_sites_solution_hydrogens geom
_atom_sites_solution_primary direct
_audit_creation_date 2019-05-24
_audit_creation_method
;
Olex2 1.2
(compiled 2018.05.29 svn.r3508 for OlexSys, GUI svn.r5506)
;
_cell_angle_alpha 90
_cell_angle_beta 110.880(2)
_cell_angle_gamma 90
_cell_formula_units_Z 4
_cell_length_a 23.5760(19)
_cell_length_b 12.8738(11)
_cell_length_c 17.7114(14)
_cell_measurement_reflns_used 9089
_cell_measurement_temperature 100(2)
_cell_measurement_theta_max 25.35
_cell_measurement_theta_min 2.43
_cell_volume 5022.6(7)
_computing_cell_refinement 'SAINT V8.38A (?, 2016)'
_computing_data_reduction 'SAINT V8.38A (?, 2016)'
_computing_molecular_graphics 'Olex2 (Dolomanov et al., 2009)'
_computing_publication_material 'Olex2 (Dolomanov et al., 2009)'
_computing_structure_refinement 'XL (Sheldrick, 2008)'
_computing_structure_solution 'ShelXS (Sheldrick, 2008)'
_diffrn_ambient_temperature 100.03
_diffrn_measured_fraction_theta_full 0.997
_diffrn_measured_fraction_theta_max 0.996
_diffrn_measurement_device_type 'Bruker APEX-II CCD'
_diffrn_measurement_method '\f and \w scans'
_diffrn_radiation_type MoK\a
_diffrn_radiation_wavelength 0.71073
_diffrn_reflns_av_R_equivalents 0.0566
_diffrn_reflns_av_unetI/netI 0.0447
_diffrn_reflns_Laue_measured_fraction_full 0.997
_diffrn_reflns_Laue_measured_fraction_max 0.996
_diffrn_reflns_limit_h_max 28
_diffrn_reflns_limit_h_min -25
_diffrn_reflns_limit_k_max 15
_diffrn_reflns_limit_k_min -15
_diffrn_reflns_limit_l_max 21
_diffrn_reflns_limit_l_min -21
_diffrn_reflns_number 50502
_diffrn_reflns_point_group_measured_fraction_full 0.997
_diffrn_reflns_point_group_measured_fraction_max 0.996
_diffrn_reflns_theta_full 25.242
_diffrn_reflns_theta_max 25.371
_diffrn_reflns_theta_min 2.300
_exptl_absorpt_coefficient_mu 2.126
_exptl_absorpt_correction_T_max 0.7452
_exptl_absorpt_correction_T_min 0.5712
_exptl_absorpt_correction_type multi-scan
_exptl_absorpt_process_details
'SADABS-2016/2 (Bruker,2016/2) was used for absorption correction. wR2(int) was 0.1214 before and 0.0674 after correction. The Ratio of minimum to maximum transmission is 0.7665. The \l/2 correction factor is Not present.'
_exptl_crystal_colour 'dark light brown'
_exptl_crystal_colour_lustre dark
_exptl_crystal_colour_modifier light
_exptl_crystal_colour_primary brown
_exptl_crystal_density_diffrn 1.625
_exptl_crystal_description block
_exptl_crystal_F_000 2440
_exptl_crystal_size_max 0.26
_exptl_crystal_size_mid 0.25
_exptl_crystal_size_min 0.21
_refine_diff_density_max 2.160
_refine_diff_density_min -1.682
_refine_diff_density_rms 0.208
_refine_ls_extinction_method none
_refine_ls_goodness_of_fit_ref 1.091
_refine_ls_hydrogen_treatment constr
_refine_ls_matrix_type full
_refine_ls_number_parameters 625
_refine_ls_number_reflns 9191
_refine_ls_number_restraints 0
_refine_ls_restrained_S_all 1.091
_refine_ls_R_factor_all 0.1322
_refine_ls_R_factor_gt 0.0817
_refine_ls_shift/su_max 0.002
_refine_ls_shift/su_mean 0.000
_refine_ls_structure_factor_coef Fsqd
_refine_ls_weighting_details 'w=1/[\s^2^(Fo^2^)+(0.0001P)^2^+165.3777P] where P=(Fo^2^+2Fc^2^)/3'
_refine_ls_weighting_scheme calc
_refine_ls_wR_factor_gt 0.1677
_refine_ls_wR_factor_ref 0.2034
_reflns_Friedel_coverage 0.000
_reflns_number_gt 6320
_reflns_number_total 9191
_reflns_threshold_expression 'I > 2\s(I)'
_cod_data_source_file 1Y.cif
_cod_data_source_block 1y
_cod_database_code 4517632
_shelx_shelxl_version_number 2016/6
_shelx_space_group_comment
;
The symmetry employed for this shelxl refinement is uniquely defined
by the following loop, which should always be used as a source of
symmetry information in preference to the above space-group names.
They are only intended as comments.
;
_olex2_refinement_description
;
1. Fixed Uiso
 At 1.2 times of:
  All C(H) groups
 At 1.5 times of:
  All C(H,H,H) groups
2.a Aromatic/amide H refined with riding coordinates:
 C22(H22), C1(H1), C12(H12), C9(H9), C28(H28), C23(H23), C7(H7), C13(H13),
 C30(H30), C2(H2), C38(H38), C15(H15), C35(H35), C36(H36), C25(H25), C14(H14),
 C5(H5), C26(H26), C20(H20), C01A(H01A), C34(H34), C17(H17), C42(H42), C4(H4),
 C39(H39), C18(H18), C41(H41), C33(H33), C46(H46), C48(H48), C51(H51), C45(H45),
  C49(H49), C44(H44), C50(H50), C01X(H01X)
2.b Idealised Me refined as rotating group:
 C21(H21A,H21B,H21C), C43(H43A,H43B,H43C), C53(H53A,H53B,H53C)
;
_olex2_submission_special_instructions 'No special instructions were received'

loop_
_space_group_symop_operation_xyz
'x, y, z'
'-x, y+1/2, -z+1/2'
'-x, -y, -z'
'x, -y-1/2, z-1/2'

loop_
_atom_site_label
_atom_site_type_symbol
_atom_site_fract_x
_atom_site_fract_y
_atom_site_fract_z
_atom_site_U_iso_or_equiv
_atom_site_adp_type
_atom_site_occupancy
_atom_site_site_symmetry_order
_atom_site_calc_flag
_atom_site_refinement_flags_posn
_atom_site_refinement_flags_adp
_atom_site_refinement_flags_occupancy
_atom_site_disorder_assembly
_atom_site_disorder_group
I2 I 1.29092(4) 0.89486(6) 0.34455(5) 0.0367(2) Uani 1 1 d . . . . .
I1 I 0.80065(4) 0.11697(6) 0.31512(5) 0.0382(2) Uani 1 1 d . . . . .
Cu2 Cu 0.74716(6) 0.30070(11) 0.29938(9) 0.0327(3) Uani 1 1 d . . . . .
Cu1 Cu 1.24947(6) 0.70298(11) 0.33033(9) 0.0338(3) Uani 1 1 d . . . . .
O1 O 0.9346(4) 1.1216(7) 0.7243(5) 0.044(2) Uani 1 1 d . . . . .
N6 N 1.1820(4) 0.7011(7) 0.3766(6) 0.034(2) Uani 1 1 d . . . . .
N2 N 0.3230(4) 0.6086(7) 0.3830(6) 0.034(2) Uani 1 1 d . . . . .
N4 N 0.8135(4) 0.3979(8) 0.3631(5) 0.033(2) Uani 1 1 d . . . . .
N3 N 0.6771(4) 0.2951(8) 0.3398(6) 0.035(2) Uani 1 1 d . . . . .
O2 O 0.4744(5) -0.1202(7) 0.7382(6) 0.052(2) Uani 1 1 d . . . . .
N5 N 0.9928(4) 0.6388(7) 0.4386(6) 0.034(2) Uani 1 1 d . . . . .
N1 N 0.4993(4) 0.3644(8) 0.4276(6) 0.034(2) Uani 1 1 d . . . . .
C8 C 0.9751(5) 0.8008(9) 0.5313(6) 0.029(2) Uani 1 1 d . . . . .
C22 C 0.6802(5) 0.2260(9) 0.3982(6) 0.031(3) Uani 1 1 d . . . . .
H22 H 0.713232 0.178504 0.414980 0.037 Uiso 1 1 calc R . . . .
C24 C 0.5873(5) 0.2898(9) 0.4098(7) 0.029(2) Uani 1 1 d . . . . .
C1 C 0.8158(5) 0.4521(9) 0.4293(7) 0.032(3) Uani 1 1 d . . . . .
H1 H 0.787234 0.435156 0.454070 0.038 Uiso 1 1 calc R . . . .
C12 C 1.1341(5) 0.7789(9) 0.4619(7) 0.032(3) Uani 1 1 d . . . . .
H12 H 1.135477 0.829265 0.501764 0.038 Uiso 1 1 calc R . . . .
C11 C 1.0849(5) 0.7120(9) 0.4324(7) 0.031(2) Uani 1 1 d . . . . .
C9 C 1.0248(5) 0.8000(9) 0.5054(7) 0.032(3) Uani 1 1 d . . . . .
H9 H 1.052568 0.856397 0.518065 0.039 Uiso 1 1 calc R . . . .
C28 C 0.5349(5) 0.2007(9) 0.4915(7) 0.030(2) Uani 1 1 d . . . . .
H28 H 0.562841 0.144837 0.500269 0.036 Uiso 1 1 calc R . . . .
C29 C 0.4886(5) 0.1980(9) 0.5253(7) 0.031(3) Uani 1 1 d . . . . .
C27 C 0.5387(5) 0.2851(9) 0.4460(7) 0.033(3) Uani 1 1 d . . . . .
C23 C 0.6370(5) 0.2215(10) 0.4348(7) 0.037(3) Uani 1 1 d . . . . .
H23 H 0.641068 0.172584 0.476589 0.044 Uiso 1 1 calc R . . . .
C7 C 0.9354(5) 0.7177(9) 0.5098(6) 0.030(2) Uani 1 1 d . . . . .
H7 H 0.901693 0.714653 0.527261 0.036 Uiso 1 1 calc R . . . .
C13 C 1.1809(5) 0.7713(10) 0.4324(7) 0.037(3) Uani 1 1 d . . . . .
H13 H 1.214108 0.818027 0.452668 0.044 Uiso 1 1 calc R . . . .
C10 C 1.0329(5) 0.7176(9) 0.4617(7) 0.031(2) Uani 1 1 d . . . . .
C30 C 0.4484(5) 0.2813(9) 0.5063(7) 0.032(3) Uani 1 1 d . . . . .
H30 H 0.416437 0.282733 0.527154 0.038 Uiso 1 1 calc R . . . .
C3 C 0.9007(5) 0.5533(9) 0.4317(6) 0.030(3) Uani 1 1 d . . . . .
C37 C 0.4846(5) 0.1108(9) 0.5777(7) 0.031(2) Uani 1 1 d . . . . .
C2 C 0.8565(5) 0.5297(9) 0.4633(7) 0.034(3) Uani 1 1 d . . . . .
H2 H 0.854377 0.567199 0.508367 0.041 Uiso 1 1 calc R . . . .
C38 C 0.5327(6) 0.0452(10) 0.6138(7) 0.037(3) Uani 1 1 d . . . . .
H38 H 0.568480 0.053832 0.601474 0.045 Uiso 1 1 calc R . . . .
C6 C 0.9450(5) 0.6398(9) 0.4630(6) 0.029(2) Uani 1 1 d . . . . .
C32 C 0.4104(5) 0.4497(9) 0.4351(6) 0.029(2) Uani 1 1 d . . . . .
C15 C 1.0868(6) 0.6383(9) 0.3761(8) 0.037(3) Uani 1 1 d . . . . .
H15 H 1.054189 0.590646 0.354720 0.045 Uiso 1 1 calc R . . . .
C35 C 0.3696(5) 0.6022(10) 0.3575(7) 0.035(3) Uani 1 1 d . . . . .
H35 H 0.373170 0.654148 0.321394 0.042 Uiso 1 1 calc R . . . .
C36 C 0.4132(5) 0.5247(10) 0.3804(7) 0.038(3) Uani 1 1 d . . . . .
H36 H 0.444737 0.522926 0.358782 0.046 Uiso 1 1 calc R . . . .
C16 C 0.9659(5) 0.8881(9) 0.5830(7) 0.033(3) Uani 1 1 d . . . . .
C25 C 0.5843(5) 0.3602(9) 0.3487(7) 0.036(3) Uani 1 1 d . . . . .
H25 H 0.551310 0.407502 0.329190 0.043 Uiso 1 1 calc R . . . .
C19 C 0.9479(6) 1.0455(9) 0.6793(7) 0.038(3) Uani 1 1 d . . . . .
C14 C 1.1357(6) 0.6344(9) 0.3515(8) 0.039(3) Uani 1 1 d . . . . .
H14 H 1.136659 0.581373 0.314651 0.047 Uiso 1 1 calc R . . . .
C31 C 0.4539(5) 0.3617(9) 0.4580(7) 0.031(3) Uani 1 1 d . . . . .
C40 C 0.4803(6) -0.0470(9) 0.6853(7) 0.038(3) Uani 1 1 d . . . . .
C5 C 0.8581(5) 0.4209(11) 0.3354(8) 0.046(3) Uani 1 1 d . . . . .
H5 H 0.859143 0.383757 0.289550 0.055 Uiso 1 1 calc R . . . .
C26 C 0.6300(6) 0.3601(10) 0.3171(8) 0.040(3) Uani 1 1 d . . . . .
H26 H 0.627792 0.409709 0.276450 0.049 Uiso 1 1 calc R . . . .
C20 C 1.0050(6) 1.0247(9) 0.6820(7) 0.035(3) Uani 1 1 d . . . . .
H20 H 1.038578 1.062672 0.717239 0.042 Uiso 1 1 calc R . . . .
C01A C 1.0142(6) 0.9455(9) 0.6313(8) 0.039(3) Uani 1 1 d . . . . .
H01A H 1.053743 0.932427 0.631082 0.047 Uiso 1 1 calc R . . . .
C34 C 0.3224(6) 0.5386(11) 0.4386(8) 0.051(4) Uani 1 1 d . . . . .
H34 H 0.290869 0.542513 0.460061 0.062 Uiso 1 1 calc R . . . .
C17 C 0.9074(6) 0.9116(10) 0.5820(8) 0.039(3) Uani 1 1 d . . . . .
H17 H 0.873600 0.873538 0.547384 0.046 Uiso 1 1 calc R . . . .
C42 C 0.4313(6) 0.0929(10) 0.5944(8) 0.040(3) Uani 1 1 d . . . . .
H42 H 0.396077 0.133840 0.568965 0.048 Uiso 1 1 calc R . . . .
C4 C 0.9023(6) 0.4942(12) 0.3684(7) 0.048(4) Uani 1 1 d . . . . .
H4 H 0.933775 0.503697 0.347372 0.057 Uiso 1 1 calc R . . . .
C39 C 0.5316(6) -0.0319(10) 0.6665(8) 0.042(3) Uani 1 1 d . . . . .
H39 H 0.566149 -0.074928 0.690152 0.050 Uiso 1 1 calc R . . . .
C18 C 0.8984(6) 0.9889(10) 0.6303(8) 0.043(3) Uani 1 1 d . . . . .
H18 H 0.858779 1.003193 0.630140 0.051 Uiso 1 1 calc R . . . .
N7 N 0.1490(8) 0.3575(13) 0.3432(9) 0.083(5) Uani 1 1 d . . . . .
C41 C 0.4304(6) 0.0150(10) 0.6484(8) 0.046(3) Uani 1 1 d . . . . .
H41 H 0.394535 0.004268 0.660072 0.056 Uiso 1 1 calc R . . . .
C33 C 0.3652(6) 0.4610(11) 0.4663(8) 0.050(4) Uani 1 1 d . . . . .
H33 H 0.363300 0.414998 0.507291 0.060 Uiso 1 1 calc R . . . .
C46 C 0.2765(7) 0.0885(14) 0.5880(10) 0.064(4) Uani 1 1 d . . . . .
H46 H 0.278804 0.018197 0.605146 0.077 Uiso 1 1 calc R . . . .
C21 C 0.9829(7) 1.1838(12) 0.7751(9) 0.058(4) Uani 1 1 d . . . . .
H21A H 1.014039 1.138930 0.812182 0.087 Uiso 1 1 calc GR . . . .
H21B H 0.967280 1.231390 0.806300 0.087 Uiso 1 1 calc GR . . . .
H21C H 1.000559 1.223838 0.741957 0.087 Uiso 1 1 calc GR . . . .
C48 C 0.3035(8) 0.1483(14) 0.7305(10) 0.071(5) Uani 1 1 d . . . . .
H48 H 0.306108 0.078194 0.748217 0.086 Uiso 1 1 calc R . . . .
C47 C 0.2882(7) 0.1699(12) 0.6473(10) 0.055(4) Uani 1 1 d . . . . .
C43 C 0.5236(7) -0.1884(12) 0.7734(8) 0.059(4) Uani 1 1 d . . . . .
H43A H 0.531819 -0.227039 0.730712 0.088 Uiso 1 1 calc GR . . . .
H43B H 0.513439 -0.237235 0.809093 0.088 Uiso 1 1 calc GR . . . .
H43C H 0.559627 -0.148362 0.804713 0.088 Uiso 1 1 calc GR . . . .
C54 C 0.1501(7) 0.3317(15) 0.2829(11) 0.070(5) Uani 1 1 d . . . . .
C51 C 0.2953(9) 0.3549(13) 0.6827(18) 0.098(8) Uani 1 1 d . . . . .
H51 H 0.292874 0.426298 0.668428 0.117 Uiso 1 1 calc R . . . .
C52 C 0.2840(7) 0.2739(13) 0.6207(15) 0.080(6) Uani 1 1 d . . . . .
C45 C 0.2624(8) 0.109(2) 0.5086(12) 0.094(7) Uani 1 1 d . . . . .
H45 H 0.254424 0.053821 0.471005 0.113 Uiso 1 1 calc R . . . .
C49 C 0.3146(9) 0.2269(16) 0.7858(14) 0.100(8) Uani 1 1 d . . . . .
H49 H 0.325898 0.210590 0.841588 0.120 Uiso 1 1 calc R . . . .
C44 C 0.2595(9) 0.213(3) 0.4808(14) 0.128(13) Uani 1 1 d . . . . .
H44 H 0.251943 0.227940 0.425658 0.154 Uiso 1 1 calc R . . . .
C50 C 0.3098(9) 0.3248(18) 0.7631(16) 0.098(7) Uani 1 1 d . . . . .
H50 H 0.316466 0.377186 0.803070 0.118 Uiso 1 1 calc R . . . .
C53 C 0.1474(9) 0.3017(17) 0.2018(12) 0.092(7) Uani 1 1 d . . . . .
H53A H 0.158499 0.228354 0.201899 0.138 Uiso 1 1 calc GR . . . .
H53B H 0.175784 0.344516 0.186163 0.138 Uiso 1 1 calc GR . . . .
H53C H 0.106083 0.312274 0.163113 0.138 Uiso 1 1 calc GR . . . .
C01X C 0.2681(10) 0.291(2) 0.5384(19) 0.123(12) Uani 1 1 d . . . . .
H01X H 0.262795 0.361180 0.519959 0.147 Uiso 1 1 calc R . . . .

loop_
_atom_site_aniso_label
_atom_site_aniso_U_11
_atom_site_aniso_U_22
_atom_site_aniso_U_33
_atom_site_aniso_U_23
_atom_site_aniso_U_13
_atom_site_aniso_U_12
I2 0.0385(4) 0.0408(5) 0.0349(4) -0.0017(3) 0.0182(3) -0.0036(3)
I1 0.0402(5) 0.0431(5) 0.0339(4) 0.0002(4) 0.0163(4) 0.0044(4)
Cu2 0.0359(8) 0.0369(8) 0.0320(8) -0.0036(6) 0.0201(6) -0.0046(6)
Cu1 0.0352(8) 0.0354(8) 0.0360(8) 0.0034(6) 0.0191(7) 0.0040(6)
O1 0.060(6) 0.038(5) 0.043(5) -0.009(4) 0.031(5) -0.002(4)
N6 0.039(6) 0.029(5) 0.035(5) 0.001(4) 0.017(5) 0.002(4)
N2 0.037(6) 0.033(5) 0.038(6) 0.004(4) 0.022(5) 0.005(4)
N4 0.034(5) 0.049(6) 0.024(5) -0.004(4) 0.020(4) -0.007(5)
N3 0.039(6) 0.041(6) 0.032(5) 0.002(4) 0.023(5) 0.002(5)
O2 0.073(7) 0.050(6) 0.046(5) 0.006(5) 0.036(5) -0.009(5)
N5 0.041(6) 0.034(5) 0.031(5) 0.006(4) 0.019(5) 0.002(4)
N1 0.033(5) 0.042(6) 0.035(5) 0.000(4) 0.021(4) 0.002(4)
C8 0.031(6) 0.039(6) 0.019(5) 0.006(5) 0.013(5) 0.004(5)
C22 0.030(6) 0.041(7) 0.026(6) 0.007(5) 0.014(5) 0.009(5)
C24 0.031(6) 0.032(6) 0.027(6) -0.008(5) 0.013(5) -0.003(5)
C1 0.041(7) 0.036(6) 0.028(6) -0.003(5) 0.023(5) -0.001(5)
C12 0.030(6) 0.041(7) 0.028(6) -0.006(5) 0.015(5) -0.001(5)
C11 0.038(6) 0.030(6) 0.025(6) 0.004(5) 0.011(5) -0.001(5)
C9 0.029(6) 0.027(6) 0.045(7) 0.003(5) 0.018(5) -0.006(5)
C28 0.028(6) 0.033(6) 0.036(6) -0.001(5) 0.020(5) 0.001(5)
C29 0.035(6) 0.042(7) 0.024(6) -0.001(5) 0.019(5) -0.003(5)
C27 0.024(6) 0.041(7) 0.038(7) 0.001(5) 0.013(5) 0.001(5)
C23 0.043(7) 0.048(7) 0.023(6) 0.006(5) 0.016(5) 0.005(6)
C7 0.030(6) 0.037(6) 0.028(6) 0.002(5) 0.015(5) -0.002(5)
C13 0.033(7) 0.052(8) 0.021(6) 0.001(5) 0.003(5) -0.006(6)
C10 0.037(6) 0.030(6) 0.028(6) 0.005(5) 0.015(5) 0.001(5)
C30 0.025(6) 0.047(7) 0.027(6) -0.002(5) 0.015(5) -0.003(5)
C3 0.036(6) 0.036(6) 0.026(6) 0.003(5) 0.021(5) 0.007(5)
C37 0.034(6) 0.034(6) 0.032(6) -0.005(5) 0.020(5) -0.001(5)
C2 0.039(7) 0.041(7) 0.030(6) -0.011(5) 0.022(5) -0.004(5)
C38 0.039(7) 0.047(7) 0.033(6) 0.000(6) 0.021(6) -0.004(6)
C6 0.029(6) 0.035(6) 0.024(6) -0.002(5) 0.013(5) 0.007(5)
C32 0.034(6) 0.040(7) 0.019(5) 0.002(5) 0.016(5) 0.005(5)
C15 0.043(7) 0.028(6) 0.049(8) -0.001(5) 0.025(6) 0.000(5)
C35 0.032(6) 0.044(7) 0.030(6) 0.007(5) 0.011(5) -0.008(5)
C36 0.030(6) 0.055(8) 0.037(7) 0.001(6) 0.021(5) -0.001(6)
C16 0.033(6) 0.027(6) 0.041(7) -0.007(5) 0.017(5) -0.001(5)
C25 0.039(7) 0.041(7) 0.033(6) 0.016(5) 0.020(5) 0.007(5)
C19 0.054(8) 0.037(7) 0.032(6) -0.001(5) 0.027(6) 0.003(6)
C14 0.050(8) 0.032(6) 0.044(7) -0.001(5) 0.027(6) 0.000(6)
C31 0.030(6) 0.039(7) 0.026(6) 0.000(5) 0.013(5) 0.001(5)
C40 0.064(9) 0.029(6) 0.029(6) -0.001(5) 0.027(6) -0.003(6)
C5 0.033(7) 0.071(9) 0.041(7) -0.029(7) 0.021(6) -0.021(6)
C26 0.043(7) 0.038(7) 0.047(8) 0.007(6) 0.024(6) 0.003(6)
C20 0.044(7) 0.028(6) 0.032(6) -0.006(5) 0.012(5) 0.000(5)
C01A 0.040(7) 0.031(7) 0.055(8) -0.001(6) 0.027(6) 0.000(5)
C34 0.056(8) 0.064(9) 0.054(8) 0.031(7) 0.043(7) 0.019(7)
C17 0.035(7) 0.040(7) 0.043(7) -0.011(6) 0.017(6) -0.003(5)
C42 0.041(7) 0.036(7) 0.056(8) 0.007(6) 0.033(6) 0.011(6)
C4 0.038(7) 0.081(10) 0.037(7) -0.022(7) 0.029(6) -0.022(7)
C39 0.041(7) 0.042(7) 0.041(7) 0.002(6) 0.013(6) 0.001(6)
C18 0.043(7) 0.043(7) 0.049(8) -0.008(6) 0.024(6) -0.006(6)
N7 0.109(13) 0.084(11) 0.063(10) 0.007(8) 0.038(9) 0.031(10)
C41 0.050(8) 0.043(8) 0.058(9) 0.000(7) 0.034(7) -0.009(6)
C33 0.068(9) 0.048(8) 0.059(9) 0.021(7) 0.053(8) 0.021(7)
C46 0.054(9) 0.071(11) 0.072(11) -0.008(9) 0.027(8) -0.006(8)
C21 0.060(10) 0.056(9) 0.057(9) -0.019(8) 0.019(8) -0.001(8)
C48 0.078(12) 0.065(11) 0.066(11) 0.000(9) 0.021(9) 0.017(9)
C47 0.050(9) 0.049(9) 0.067(10) 0.003(7) 0.022(8) -0.009(7)
C43 0.070(10) 0.067(10) 0.034(8) 0.013(7) 0.011(7) -0.009(8)
C54 0.056(10) 0.092(13) 0.063(11) -0.016(10) 0.022(9) 0.011(9)
C51 0.070(13) 0.027(9) 0.19(3) 0.026(13) 0.040(15) 0.010(8)
C52 0.052(10) 0.050(10) 0.147(19) 0.041(12) 0.044(11) 0.007(8)
C45 0.054(11) 0.17(2) 0.061(12) 0.000(14) 0.028(10) 0.001(13)
C49 0.083(14) 0.067(13) 0.112(17) -0.030(12) -0.013(12) 0.026(11)
C44 0.055(12) 0.27(4) 0.074(15) 0.08(2) 0.042(12) 0.047(18)
C50 0.071(13) 0.076(15) 0.13(2) -0.036(14) 0.008(13) 0.005(11)
C53 0.084(14) 0.104(16) 0.094(15) -0.046(13) 0.039(12) -0.004(12)
C01X 0.070(14) 0.16(3) 0.17(3) 0.11(2) 0.077(17) 0.038(15)

loop_
_atom_type_symbol
_atom_type_description
_atom_type_scat_dispersion_real
_atom_type_scat_dispersion_imag
_atom_type_scat_source
C C 0.0033 0.0016 'International Tables Vol C Tables 4.2.6.8 and 6.1.1.4'
H H 0.0000 0.0000 'International Tables Vol C Tables 4.2.6.8 and 6.1.1.4'
Cu Cu 0.3201 1.2651 'International Tables Vol C Tables 4.2.6.8 and 6.1.1.4'
I I -0.4742 1.8119 'International Tables Vol C Tables 4.2.6.8 and 6.1.1.4'
N N 0.0061 0.0033 'International Tables Vol C Tables 4.2.6.8 and 6.1.1.4'
O O 0.0106 0.0060 'International Tables Vol C Tables 4.2.6.8 and 6.1.1.4'

loop_
_geom_angle_atom_site_label_1
_geom_angle_atom_site_label_2
_geom_angle_atom_site_label_3
_geom_angle
_geom_angle_site_symmetry_1
_geom_angle_site_symmetry_3
_geom_angle_publ_flag
Cu1 I2 Cu2 59.77(5) . 2_755 ?
Cu2 I1 Cu1 59.75(5) . 2_745 ?
I1 Cu2 I2 119.41(6) . 2_745 ?
Cu1 Cu2 I2 59.42(5) 2_745 2_745 ?
Cu1 Cu2 I1 60.40(5) 2_745 . ?
N4 Cu2 I2 100.6(3) . 2_745 ?
N4 Cu2 I1 104.6(3) . . ?
N4 Cu2 Cu1 121.8(2) . 2_745 ?
N4 Cu2 N3 113.2(4) . . ?
N3 Cu2 I2 108.4(3) . 2_745 ?
N3 Cu2 I1 110.4(3) . . ?
N3 Cu2 Cu1 124.9(3) . 2_745 ?
I2 Cu1 I1 120.26(6) . 2_755 ?
I2 Cu1 Cu2 60.81(5) . 2_755 ?
Cu2 Cu1 I1 59.86(5) 2_755 2_755 ?
N6 Cu1 I2 106.8(3) . . ?
N6 Cu1 I1 104.1(3) . 2_755 ?
N6 Cu1 Cu2 128.8(3) . 2_755 ?
N6 Cu1 N2 117.8(4) . 1_655 ?
N2 Cu1 I2 106.7(3) 1_655 . ?
N2 Cu1 I1 101.9(3) 1_655 2_755 ?
N2 Cu1 Cu2 113.3(3) 1_655 2_755 ?
C19 O1 C21 118.3(10) . . ?
C13 N6 Cu1 120.7(8) . . ?
C14 N6 Cu1 122.6(8) . . ?
C14 N6 C13 116.7(10) . . ?
C35 N2 Cu1 123.3(8) . 1_455 ?
C35 N2 C34 115.7(10) . . ?
C34 N2 Cu1 120.4(8) . 1_455 ?
C1 N4 Cu2 126.4(7) . . ?
C5 N4 Cu2 119.1(8) . . ?
C5 N4 C1 114.2(10) . . ?
C22 N3 Cu2 117.9(8) . . ?
C26 N3 Cu2 124.6(8) . . ?
C26 N3 C22 117.3(10) . . ?
C40 O2 C43 117.5(10) . . ?
C6 N5 C10 118.2(10) . . ?
C27 N1 C31 117.4(10) . . ?
C9 C8 C16 121.3(10) . . ?
C7 C8 C9 117.8(10) . . ?
C7 C8 C16 120.8(10) . . ?
N3 C22 H22 118.8 . . ?
N3 C22 C23 122.5(10) . . ?
C23 C22 H22 118.8 . . ?
C23 C24 C27 121.2(10) . . ?
C25 C24 C27 121.5(10) . . ?
C25 C24 C23 117.3(10) . . ?
N4 C1 H1 117.8 . . ?
N4 C1 C2 124.4(10) . . ?
C2 C1 H1 117.8 . . ?
C11 C12 H12 120.5 . . ?
C13 C12 H12 120.5 . . ?
C13 C12 C11 119.0(11) . . ?
C12 C11 C10 121.1(10) . . ?
C15 C11 C12 117.4(11) . . ?
C15 C11 C10 121.5(10) . . ?
C8 C9 H9 120.2 . . ?
C10 C9 C8 119.6(10) . . ?
C10 C9 H9 120.2 . . ?
C29 C28 H28 120.4 . . ?
C27 C28 H28 120.4 . . ?
C27 C28 C29 119.1(10) . . ?
C28 C29 C37 120.9(10) . . ?
C30 C29 C28 116.1(10) . . ?
C30 C29 C37 123.0(9) . . ?
N1 C27 C24 115.7(10) . . ?
N1 C27 C28 124.1(10) . . ?
C28 C27 C24 120.1(10) . . ?
C22 C23 C24 119.6(11) . . ?
C22 C23 H23 120.2 . . ?
C24 C23 H23 120.2 . . ?
C8 C7 H7 120.3 . . ?
C6 C7 C8 119.4(10) . . ?
C6 C7 H7 120.3 . . ?
N6 C13 C12 123.4(11) . . ?
N6 C13 H13 118.3 . . ?
C12 C13 H13 118.3 . . ?
N5 C10 C11 115.5(10) . . ?
N5 C10 C9 122.2(10) . . ?
C9 C10 C11 122.2(10) . . ?
C29 C30 H30 119.3 . . ?
C31 C30 C29 121.5(10) . . ?
C31 C30 H30 119.3 . . ?
C2 C3 C6 122.9(10) . . ?
C4 C3 C2 117.0(11) . . ?
C4 C3 C6 120.1(10) . . ?
C38 C37 C29 122.0(10) . . ?
C38 C37 C42 116.9(11) . . ?
C42 C37 C29 121.1(10) . . ?
C1 C2 C3 119.7(10) . . ?
C1 C2 H2 120.1 . . ?
C3 C2 H2 120.1 . . ?
C37 C38 H38 118.4 . . ?
C39 C38 C37 123.3(11) . . ?
C39 C38 H38 118.4 . . ?
N5 C6 C7 122.7(11) . . ?
N5 C6 C3 115.4(9) . . ?
C7 C6 C3 121.8(10) . . ?
C36 C32 C31 121.5(10) . . ?
C33 C32 C36 116.4(11) . . ?
C33 C32 C31 122.0(10) . . ?
C11 C15 H15 120.0 . . ?
C14 C15 C11 119.9(12) . . ?
C14 C15 H15 120.0 . . ?
N2 C35 H35 117.9 . . ?
N2 C35 C36 124.2(11) . . ?
C36 C35 H35 117.9 . . ?
C32 C36 C35 119.4(10) . . ?
C32 C36 H36 120.3 . . ?
C35 C36 H36 120.3 . . ?
C01A C16 C8 120.9(10) . . ?
C01A C16 C17 118.9(11) . . ?
C17 C16 C8 120.2(10) . . ?
C24 C25 H25 120.6 . . ?
C26 C25 C24 118.9(11) . . ?
C26 C25 H25 120.6 . . ?
O1 C19 C18 115.0(11) . . ?
C20 C19 O1 123.5(12) . . ?
C20 C19 C18 121.5(11) . . ?
N6 C14 C15 123.4(12) . . ?
N6 C14 H14 118.3 . . ?
C15 C14 H14 118.3 . . ?
N1 C31 C30 121.7(10) . . ?
N1 C31 C32 115.9(10) . . ?
C30 C31 C32 122.4(10) . . ?
O2 C40 C39 125.0(12) . . ?
O2 C40 C41 116.5(11) . . ?
C39 C40 C41 118.5(11) . . ?
N4 C5 H5 117.6 . . ?
N4 C5 C4 124.8(11) . . ?
C4 C5 H5 117.6 . . ?
N3 C26 C25 124.4(11) . . ?
N3 C26 H26 117.8 . . ?
C25 C26 H26 117.8 . . ?
C19 C20 H20 120.3 . . ?
C19 C20 C01A 119.3(11) . . ?
C01A C20 H20 120.3 . . ?
C16 C01A C20 120.1(11) . . ?
C16 C01A H01A 119.9 . . ?
C20 C01A H01A 119.9 . . ?
N2 C34 H34 118.2 . . ?
N2 C34 C33 123.5(11) . . ?
C33 C34 H34 118.2 . . ?
C16 C17 H17 119.5 . . ?
C18 C17 C16 121.1(12) . . ?
C18 C17 H17 119.5 . . ?
C37 C42 H42 120.2 . . ?
C41 C42 C37 119.7(12) . . ?
C41 C42 H42 120.2 . . ?
C3 C4 C5 119.7(11) . . ?
C3 C4 H4 120.2 . . ?
C5 C4 H4 120.2 . . ?
C38 C39 C40 119.9(12) . . ?
C38 C39 H39 120.0 . . ?
C40 C39 H39 120.0 . . ?
C19 C18 H18 120.5 . . ?
C17 C18 C19 119.0(12) . . ?
C17 C18 H18 120.5 . . ?
C40 C41 C42 121.7(12) . . ?
C40 C41 H41 119.2 . . ?
C42 C41 H41 119.2 . . ?
C32 C33 C34 120.5(11) . . ?
C32 C33 H33 119.8 . . ?
C34 C33 H33 119.8 . . ?
C47 C46 H46 119.1 . . ?
C45 C46 H46 119.1 . . ?
C45 C46 C47 121.7(19) . . ?
O1 C21 H21A 109.5 . . ?
O1 C21 H21B 109.5 . . ?
O1 C21 H21C 109.5 . . ?
H21A C21 H21B 109.5 . . ?
H21A C21 H21C 109.5 . . ?
H21B C21 H21C 109.5 . . ?
C47 C48 H48 119.6 . . ?
C49 C48 H48 119.6 . . ?
C49 C48 C47 120.9(18) . . ?
C48 C47 C46 121.9(15) . . ?
C52 C47 C46 118.4(17) . . ?
C52 C47 C48 119.7(17) . . ?
O2 C43 H43A 109.5 . . ?
O2 C43 H43B 109.5 . . ?
O2 C43 H43C 109.5 . . ?
H43A C43 H43B 109.5 . . ?
H43A C43 H43C 109.5 . . ?
H43B C43 H43C 109.5 . . ?
N7 C54 C53 176(2) . . ?
C52 C51 H51 120.7 . . ?
C50 C51 H51 120.7 . . ?
C50 C51 C52 118.6(16) . . ?
C47 C52 C51 116.9(19) . . ?
C01X C52 C47 118(2) . . ?
C01X C52 C51 125(2) . . ?
C46 C45 H45 119.5 . . ?
C46 C45 C44 121(2) . . ?
C44 C45 H45 119.5 . . ?
C48 C49 H49 119.5 . . ?
C50 C49 C48 121(2) . . ?
C50 C49 H49 119.5 . . ?
C45 C44 H44 121.6 . . ?
C01X C44 C45 117(2) . . ?
C01X C44 H44 121.6 . . ?
C51 C50 H50 118.6 . . ?
C49 C50 C51 123(2) . . ?
C49 C50 H50 118.6 . . ?
C54 C53 H53A 109.5 . . ?
C54 C53 H53B 109.5 . . ?
C54 C53 H53C 109.5 . . ?
H53A C53 H53B 109.5 . . ?
H53A C53 H53C 109.5 . . ?
H53B C53 H53C 109.5 . . ?
C52 C01X C44 124(2) . . ?
C52 C01X H01X 117.9 . . ?
C44 C01X H01X 117.9 . . ?

loop_
_geom_bond_atom_site_label_1
_geom_bond_atom_site_label_2
_geom_bond_distance
_geom_bond_site_symmetry_2
_geom_bond_publ_flag
I2 Cu2 2.6725(16) 2_755 ?
I2 Cu1 2.6354(17) . ?
I1 Cu2 2.6481(17) . ?
I1 Cu1 2.6624(17) 2_745 ?
Cu2 Cu1 2.6451(19) 2_745 ?
Cu2 N4 2.006(10) . ?
Cu2 N3 2.022(9) . ?
Cu1 N6 2.033(10) . ?
Cu1 N2 2.049(10) 1_655 ?
O1 C19 1.369(14) . ?
O1 C21 1.420(16) . ?
N6 C13 1.347(15) . ?
N6 C14 1.335(15) . ?
N2 C35 1.330(14) . ?
N2 C34 1.338(15) . ?
N4 C1 1.349(14) . ?
N4 C5 1.344(14) . ?
N3 C22 1.345(14) . ?
N3 C26 1.333(15) . ?
O2 C40 1.370(14) . ?
O2 C43 1.410(17) . ?
N5 C10 1.347(15) . ?
N5 C6 1.345(14) . ?
N1 C27 1.340(15) . ?
N1 C31 1.359(14) . ?
C8 C9 1.402(14) . ?
C8 C7 1.383(16) . ?
C8 C16 1.512(15) . ?
C22 H22 0.9500 . ?
C22 C23 1.392(15) . ?
C24 C27 1.500(14) . ?
C24 C23 1.404(16) . ?
C24 C25 1.393(15) . ?
C1 H1 0.9500 . ?
C1 C2 1.367(16) . ?
C12 H12 0.9500 . ?
C12 C11 1.388(16) . ?
C12 C13 1.384(15) . ?
C11 C10 1.494(15) . ?
C11 C15 1.387(16) . ?
C9 H9 0.9500 . ?
C9 C10 1.366(16) . ?
C28 H28 0.9500 . ?
C28 C29 1.418(14) . ?
C28 C27 1.375(16) . ?
C29 C30 1.391(16) . ?
C29 C37 1.482(16) . ?
C23 H23 0.9500 . ?
C7 H7 0.9500 . ?
C7 C6 1.370(15) . ?
C13 H13 0.9500 . ?
C30 H30 0.9500 . ?
C30 C31 1.379(16) . ?
C3 C2 1.382(15) . ?
C3 C6 1.491(16) . ?
C3 C4 1.366(16) . ?
C37 C38 1.375(17) . ?
C37 C42 1.410(15) . ?
C2 H2 0.9500 . ?
C38 H38 0.9500 . ?
C38 C39 1.371(17) . ?
C32 C36 1.385(16) . ?
C32 C31 1.483(16) . ?
C32 C33 1.373(15) . ?
C15 H15 0.9500 . ?
C15 C14 1.372(16) . ?
C35 H35 0.9500 . ?
C35 C36 1.387(17) . ?
C36 H36 0.9500 . ?
C16 C01A 1.371(16) . ?
C16 C17 1.406(16) . ?
C25 H25 0.9500 . ?
C25 C26 1.381(16) . ?
C19 C20 1.357(17) . ?
C19 C18 1.388(17) . ?
C14 H14 0.9500 . ?
C40 C39 1.377(17) . ?
C40 C41 1.379(18) . ?
C5 H5 0.9500 . ?
C5 C4 1.372(17) . ?
C26 H26 0.9500 . ?
C20 H20 0.9500 . ?
C20 C01A 1.424(16) . ?
C01A H01A 0.9500 . ?
C34 H34 0.9500 . ?
C34 C33 1.379(18) . ?
C17 H17 0.9500 . ?
C17 C18 1.379(17) . ?
C42 H42 0.9500 . ?
C42 C41 1.390(17) . ?
C4 H4 0.9500 . ?
C39 H39 0.9500 . ?
C18 H18 0.9500 . ?
N7 C54 1.13(2) . ?
C41 H41 0.9500 . ?
C33 H33 0.9500 . ?
C46 H46 0.9500 . ?
C46 C47 1.44(2) . ?
C46 C45 1.35(2) . ?
C21 H21A 0.9800 . ?
C21 H21B 0.9800 . ?
C21 H21C 0.9800 . ?
C48 H48 0.9500 . ?
C48 C47 1.42(2) . ?
C48 C49 1.37(2) . ?
C47 C52 1.41(2) . ?
C43 H43A 0.9800 . ?
C43 H43B 0.9800 . ?
C43 H43C 0.9800 . ?
C54 C53 1.47(2) . ?
C51 H51 0.9500 . ?
C51 C52 1.47(3) . ?
C51 C50 1.39(3) . ?
C52 C01X 1.39(3) . ?
C45 H45 0.9500 . ?
C45 C44 1.41(4) . ?
C49 H49 0.9500 . ?
C49 C50 1.32(3) . ?
C44 H44 0.9500 . ?
C44 C01X 1.40(4) . ?
C50 H50 0.9500 . ?
C53 H53A 0.9800 . ?
C53 H53B 0.9800 . ?
C53 H53C 0.9800 . ?
C01X H01X 0.9500 . ?
